data_1522053
loop_
_publ_author_name
'Troyanov, S.I.'
'Kostrikin, A.V.'
'Lin'ko, I.V.'
'Ezhov, A.I.'
'Zaitsev, B.E.'
'Spiridonov, F.M.'

_publ_section_title
;
 Crystal structure of hydroxohafnates Na2 Hf (O H)6 and K2 Hf (O H)6
;
_journal_name_full Kristallografiya
_journal_page_first 1054
_journal_page_last 1058
_journal_volume 44
_journal_year 1999
_chemical_formula_sum 'H6 Hf Na2 O6'
_chemical_name_systematic 'Na2 (Hf (O H)6)'
_space_group_IT_number 148
_symmetry_space_group_name_Hall '-R 3'
_symmetry_space_group_name_H-M 'R -3 :H'
_cell_angle_alpha 90
_cell_angle_beta 90
_cell_angle_gamma 120
_cell_formula_units_Z 3
_cell_length_a 6.001
_cell_length_b 6.001
_cell_length_c 14.205
_cell_volume 443.016
_citation_journal_id_ASTM KRISAJ
_cod_data_source_file Troyanov_KRISAJ_1999_447.cif
_cod_data_source_block H6Hf1Na2O6
_cod_original_cell_volume 443.0157
_cod_original_formula_sum 'H6 Hf1 Na2 O6'
_cod_database_code 1522053

loop_
_symmetry_equiv_pos_as_xyz
x,y,z
-y,x-y,z
-x+y,-x,z
-x,-y,-z
y,-x+y,-z
x-y,x,-z
x+2/3,y+1/3,z+1/3
-y+2/3,x-y+1/3,z+1/3
-x+y+2/3,-x+1/3,z+1/3
-x+2/3,-y+1/3,-z+1/3
y+2/3,-x+y+1/3,-z+1/3
x-y+2/3,x+1/3,-z+1/3
x+1/3,y+2/3,z+2/3
-y+1/3,x-y+2/3,z+2/3
-x+y+1/3,-x+2/3,z+2/3
-x+1/3,-y+2/3,-z+2/3
y+1/3,-x+y+2/3,-z+2/3
x-y+1/3,x+2/3,-z+2/3

loop_
_atom_site_label
_atom_site_type_symbol
_atom_site_fract_x
_atom_site_fract_y
_atom_site_fract_z
_atom_site_occupancy
_atom_site_U_iso_or_equiv
O1 O-2 0.006 0.291 0.581 1 0.0
Hf1 Hf+4 0 0 0.5 1 0.0
Na1 Na+1 0.3333 0.6667 0.499 1 0.0
H1 H+1 -0.01 0.28 0.65 1 0.0
